data_4348082
loop_
_publ_author_name
'Zhao, Tian-Meng'
'Chen, Sa'
'Shang, Ran'
'Wang, Bing-Wu'
'Wang, Zhe-Ming'
'Gao, Song'

_publ_section_title
;
 Perovskite-Like Polar Lanthanide Formate Frameworks of
 [NH<sub>2</sub>NH<sub>3</sub>][Ln(HCOO)<sub>4</sub>] (Ln = Tb-Lu and Y):
 Synthesis, Structures, Magnetism, and Anisotropic Thermal Expansion.
;
_journal_issue 20
_journal_name_full 'Inorganic chemistry'
_journal_page_first 10075
_journal_page_last 10082
_journal_paper_doi 10.1021/acs.inorgchem.6b00952
_journal_volume 55
_journal_year 2016
_chemical_formula_sum 'C4 H9 Dy N2 O8'
_chemical_formula_weight 375.63
_space_group_IT_number 29
_space_group_name_Hall 'P 2c -2ac'
_space_group_name_H-M_alt 'P c a 21'
_symmetry_cell_setting orthorhombic
_symmetry_space_group_name_H-M 'P c a 21'
_atom_sites_solution_hydrogens geom
_atom_sites_solution_primary direct
_atom_sites_solution_secondary difmap
_audit_creation_method SHELXL-97
_cell_angle_alpha 90.00
_cell_angle_beta 90.00
_cell_angle_gamma 90.00
_cell_formula_units_Z 4
_cell_length_a 18.2377(5)
_cell_length_b 6.5776(2)
_cell_length_c 7.6098(2)
_cell_measurement_reflns_used 8079
_cell_measurement_temperature 180.0
_cell_measurement_theta_max 30.3960
_cell_measurement_theta_min 4.2190
_cell_volume 912.87(4)
_computing_cell_refinement 'CrysAlisPro (Agilent Technologies, 2013)'
_computing_data_collection 'CrysAlisPro (Agilent Technologies, 2013)'
_computing_data_reduction 'CrysAlisPro (Agilent Technologies, 2013)'
_computing_molecular_graphics 'Bruker SHELXTL V5.1 (Sheldrick, 1998)'
_computing_publication_material 'SHELXL-97 (Sheldrick, 1997)'
_computing_structure_refinement 'SHELXL-97 (Sheldrick, 1997)'
_computing_structure_solution 'SHELXS-97 (Sheldrick, 1990)'
_diffrn_ambient_temperature 180.0
_diffrn_detector_area_resol_mean 10.3914
_diffrn_measured_fraction_theta_full 0.997
_diffrn_measured_fraction_theta_max 0.997
_diffrn_measurement_device_type 'SuperNova, Dual, Cu at zero, AtlasCCD'
_diffrn_measurement_method '\w scans'
_diffrn_radiation_monochromator mirror
_diffrn_radiation_source 'SuperNova (Mo) X-ray Source'
_diffrn_radiation_type MoK\a
_diffrn_radiation_wavelength 0.71073
_diffrn_reflns_av_R_equivalents 0.0376
_diffrn_reflns_av_sigmaI/netI 0.0212
_diffrn_reflns_limit_h_max 23
_diffrn_reflns_limit_h_min -23
_diffrn_reflns_limit_k_max 8
_diffrn_reflns_limit_k_min -8
_diffrn_reflns_limit_l_max 9
_diffrn_reflns_limit_l_min -9
_diffrn_reflns_number 13542
_diffrn_reflns_theta_full 27.48
_diffrn_reflns_theta_max 27.48
_diffrn_reflns_theta_min 3.49
_diffrn_standards_decay_% 0
_exptl_absorpt_coefficient_mu 8.216
_exptl_absorpt_correction_T_max 0.934
_exptl_absorpt_correction_T_min 0.274
_exptl_absorpt_correction_type gaussian
_exptl_absorpt_process_details
;
CrysAlisPro, Agilent Technologies,
Version 1.171.36.32 (release 02-08-2013 CrysAlis171 .NET)
(compiled Aug  2 2013,16:46:58)
Numerical absorption correction based on gaussian integration over
a multifaceted crystal model
;
_exptl_crystal_colour colorless
_exptl_crystal_density_diffrn 2.733
_exptl_crystal_density_method 'not measured'
_exptl_crystal_description plate
_exptl_crystal_F_000 708
_exptl_crystal_size_max 0.247
_exptl_crystal_size_mid 0.201
_exptl_crystal_size_min 0.025
_refine_diff_density_max 0.486
_refine_diff_density_min -0.851
_refine_diff_density_rms 0.098
_refine_ls_abs_structure_details 'Flack H D (1983), Acta Cryst. A39, 876-881'
_refine_ls_abs_structure_Flack -0.029(11)
_refine_ls_extinction_method none
_refine_ls_goodness_of_fit_ref 1.062
_refine_ls_hydrogen_treatment mixed
_refine_ls_matrix_type full
_refine_ls_number_parameters 143
_refine_ls_number_reflns 2081
_refine_ls_number_restraints 6
_refine_ls_restrained_S_all 1.061
_refine_ls_R_factor_all 0.0155
_refine_ls_R_factor_gt 0.0148
_refine_ls_shift/su_max 0.001
_refine_ls_shift/su_mean 0.000
_refine_ls_structure_factor_coef Fsqd
_refine_ls_weighting_details 'calc w=1/[\s^2^(Fo^2^)+(0.0198P)^2^+0.0000P] where P=(Fo^2^+2Fc^2^)/3'
_refine_ls_weighting_scheme calc
_refine_ls_wR_factor_gt 0.0358
_refine_ls_wR_factor_ref 0.0363
_reflns_number_gt 2029
_reflns_number_total 2081
_reflns_threshold_expression >2sigma(I)
_cod_data_source_file ic6b00952_si_002.cif
_cod_data_source_block Dy-NH2NH3-180K
_cod_original_sg_symbol_H-M 'P ca2(1)'
_cod_database_code 4348082

loop_
_symmetry_equiv_pos_as_xyz
'x, y, z'
'-x, -y, z+1/2'
'x+1/2, -y, z'
'-x+1/2, y, z+1/2'

loop_
_atom_site_label
_atom_site_type_symbol
_atom_site_fract_x
_atom_site_fract_y
_atom_site_fract_z
_atom_site_U_iso_or_equiv
_atom_site_adp_type
_atom_site_occupancy
_atom_site_symmetry_multiplicity
_atom_site_calc_flag
_atom_site_refinement_flags
Dy1 Dy 0.397975(6) 0.798455(15) 0.26623(4) 0.00844(5) Uani 1 1 d .
O1 O 0.42774(13) 0.5932(3) 0.5199(3) 0.0155(5) Uani 1 1 d .
O2 O 0.49442(13) 0.3920(3) 0.6914(3) 0.0166(5) Uani 1 1 d .
O3 O 0.32329(14) 0.8870(4) 0.4951(3) 0.0239(6) Uani 1 1 d .
O4 O 0.22056(15) 0.8124(3) 0.6324(4) 0.0284(7) Uani 1 1 d .
O5 O 0.34592(12) 0.4711(3) 0.2209(3) 0.0175(6) Uani 1 1 d .
O6 O 0.37663(15) 0.1464(4) 0.1920(3) 0.0200(5) Uani 1 1 d .
O7 O 0.49187(13) 0.9761(4) 0.4092(3) 0.0179(5) Uani 1 1 d .
O8 O 0.58711(15) 1.1792(3) 0.4582(3) 0.0151(5) Uani 1 1 d .
C1 C 0.48757(18) 0.5212(5) 0.5729(4) 0.0148(6) Uani 1 1 d .
H1 H 0.5311 0.5691 0.5182 0.018 Uiso 1 1 calc R
C2 C 0.2636(2) 0.9272(5) 0.5644(4) 0.0202(8) Uani 1 1 d .
H2 H 0.2500 1.0666 0.5640 0.024 Uiso 1 1 calc R
C3 C 0.36053(18) 0.2964(4) 0.2817(9) 0.0161(8) Uani 1 1 d .
H3 H 0.3590 0.2795 0.4056 0.019 Uiso 1 1 calc R
C4 C 0.54521(18) 1.0781(4) 0.3598(4) 0.0142(7) Uani 1 1 d .
H4 H 0.5553 1.0802 0.2373 0.017 Uiso 1 1 calc R
N1 N 0.32084(13) 0.5328(4) 0.7788(6) 0.0189(5) Uani 1 1 d D
H11 H 0.3346 0.6114 0.8715 0.028 Uiso 1 1 calc R
H12 H 0.2720 0.5490 0.7586 0.028 Uiso 1 1 calc R
H13 H 0.3465 0.5708 0.6815 0.028 Uiso 1 1 calc R
N2 N 0.3358(2) 0.3236(5) 0.8176(4) 0.0265(8) Uani 1 1 d D
H21 H 0.3810(13) 0.289(3) 0.775(6) 0.040 Uiso 1 1 d D
H22 H 0.335(3) 0.304(3) 0.9363(15) 0.040 Uiso 1 1 d D

loop_
_atom_site_aniso_label
_atom_site_aniso_U_11
_atom_site_aniso_U_22
_atom_site_aniso_U_33
_atom_site_aniso_U_23
_atom_site_aniso_U_13
_atom_site_aniso_U_12
Dy1 0.00693(7) 0.00763(7) 0.01077(7) 0.00051(9) 0.00026(10) 0.00052(4)
O1 0.0123(12) 0.0155(11) 0.0189(12) 0.0041(9) -0.0015(10) 0.0012(10)
O2 0.0176(12) 0.0193(11) 0.0130(10) 0.0057(10) 0.0011(9) 0.0054(10)
O3 0.0152(12) 0.0296(14) 0.0268(13) -0.0003(12) 0.0078(11) 0.0049(12)
O4 0.0114(13) 0.0215(13) 0.052(2) 0.0166(11) 0.0085(14) 0.0022(10)
O5 0.0163(11) 0.0087(9) 0.0275(17) -0.0005(8) -0.0044(9) 0.0029(9)
O6 0.0247(13) 0.0126(11) 0.0228(12) 0.0003(10) 0.0040(11) -0.0005(12)
O7 0.0155(11) 0.0166(11) 0.0216(13) -0.0023(10) -0.0017(10) -0.0045(10)
O8 0.0182(12) 0.0139(11) 0.0131(13) -0.0031(9) -0.0018(10) -0.0040(9)
C1 0.0111(15) 0.0192(15) 0.0141(15) 0.0005(13) 0.0005(12) 0.0013(14)
C2 0.016(2) 0.0147(14) 0.030(2) 0.0010(13) 0.0095(14) 0.0061(13)
C3 0.0157(14) 0.0134(13) 0.019(2) -0.0009(16) -0.005(2) -0.0034(11)
C4 0.0186(16) 0.0130(14) 0.0111(16) -0.0002(12) 0.0002(13) 0.0009(14)
N1 0.0194(12) 0.0203(11) 0.0171(14) -0.0039(17) -0.0044(18) -0.0012(10)
N2 0.0238(16) 0.0251(15) 0.031(2) 0.0119(12) -0.0033(13) 0.0017(13)

loop_
_atom_type_symbol
_atom_type_description
_atom_type_scat_dispersion_real
_atom_type_scat_dispersion_imag
_atom_type_scat_source
C C 0.0033 0.0016 'International Tables Vol C Tables 4.2.6.8 and 6.1.1.4'
H H 0.0000 0.0000 'International Tables Vol C Tables 4.2.6.8 and 6.1.1.4'
N N 0.0061 0.0033 'International Tables Vol C Tables 4.2.6.8 and 6.1.1.4'
O O 0.0106 0.0060 'International Tables Vol C Tables 4.2.6.8 and 6.1.1.4'
Dy Dy -0.1892 4.4098 'International Tables Vol C Tables 4.2.6.8 and 6.1.1.4'

loop_
_geom_angle_atom_site_label_1
_geom_angle_atom_site_label_2
_geom_angle_atom_site_label_3
_geom_angle
_geom_angle_site_symmetry_1
_geom_angle_site_symmetry_3
O3 Dy1 O7 87.40(9) . .
O3 Dy1 O8 143.89(9) . 2_674
O7 Dy1 O8 110.22(9) . 2_674
O3 Dy1 O5 95.93(9) . .
O7 Dy1 O5 144.21(8) . .
O8 Dy1 O5 87.62(8) 2_674 .
O3 Dy1 O6 80.74(9) . 1_565
O7 Dy1 O6 75.58(9) . 1_565
O8 Dy1 O6 74.02(8) 2_674 1_565
O5 Dy1 O6 140.16(8) . 1_565
O3 Dy1 O4 77.06(10) . 4_554
O7 Dy1 O4 147.13(8) . 4_554
O8 Dy1 O4 71.30(10) 2_674 4_554
O5 Dy1 O4 67.18(7) . 4_554
O6 Dy1 O4 73.46(8) 1_565 4_554
O3 Dy1 O2 143.30(8) . 2_664
O7 Dy1 O2 76.84(8) . 2_664
O8 Dy1 O2 72.71(8) 2_674 2_664
O5 Dy1 O2 79.58(7) . 2_664
O6 Dy1 O2 125.30(8) 1_565 2_664
O4 Dy1 O2 131.23(9) 4_554 2_664
O3 Dy1 O1 70.60(8) . .
O7 Dy1 O1 75.13(8) . .
O8 Dy1 O1 143.19(8) 2_674 .
O5 Dy1 O1 72.53(7) . .
O6 Dy1 O1 139.50(8) 1_565 .
O4 Dy1 O1 124.37(8) 4_554 .
O2 Dy1 O1 73.38(8) 2_664 .
C1 O1 Dy1 131.5(2) . .
C1 O2 Dy1 127.6(2) . 2_665
C2 O3 Dy1 154.5(3) . .
C2 O4 Dy1 142.7(2) . 4
C3 O5 Dy1 133.2(2) . .
C3 O6 Dy1 132.3(3) . 1_545
C4 O7 Dy1 134.6(2) . .
C4 O8 Dy1 133.8(2) . 2_675
O2 C1 O1 125.2(3) . .
O2 C1 H1 117.4 . .
O1 C1 H1 117.4 . .
O4 C2 O3 128.4(3) . .
O4 C2 H2 115.8 . .
O3 C2 H2 115.8 . .
O6 C3 O5 124.9(6) . .
O6 C3 H3 117.5 . .
O5 C3 H3 117.5 . .
O7 C4 O8 125.5(3) . .
O7 C4 H4 117.2 . .
O8 C4 H4 117.2 . .
N2 N1 H11 109.5 . .
N2 N1 H12 109.5 . .
H11 N1 H12 109.5 . .
N2 N1 H13 109.5 . .
H11 N1 H13 109.5 . .
H12 N1 H13 109.5 . .
N1 N2 H21 109.6(11) . .
N1 N2 H22 109.8(11) . .
H21 N2 H22 109.0(15) . .

loop_
_geom_bond_atom_site_label_1
_geom_bond_atom_site_label_2
_geom_bond_distance
_geom_bond_site_symmetry_2
Dy1 O3 2.286(2) .
Dy1 O7 2.341(2) .
Dy1 O8 2.365(3) 2_674
Dy1 O5 2.379(2) .
Dy1 O6 2.389(2) 1_565
Dy1 O4 2.392(3) 4_554
Dy1 O2 2.397(2) 2_664
Dy1 O1 2.418(2) .
O1 C1 1.256(4) .
O2 C1 1.245(4) .
O2 Dy1 2.397(2) 2_665
O3 C2 1.238(4) .
O4 C2 1.206(4) .
O4 Dy1 2.392(3) 4
O5 C3 1.267(4) .
O6 C3 1.235(5) .
O6 Dy1 2.389(2) 1_545
O7 C4 1.240(4) .
O8 C4 1.259(4) .
O8 Dy1 2.365(3) 2_675
C1 H1 0.9500 .
C2 H2 0.9500 .
C3 H3 0.9500 .
C4 H4 0.9500 .
N1 N2 1.434(4) .
N1 H11 0.9100 .
N1 H12 0.9100 .
N1 H13 0.9100 .
N2 H21 0.914(9) .
N2 H22 0.912(10) .

loop_
_geom_hbond_atom_site_label_D
_geom_hbond_atom_site_label_H
_geom_hbond_atom_site_label_A
_geom_hbond_distance_DH
_geom_hbond_distance_HA
_geom_hbond_distance_DA
_geom_hbond_angle_DHA
_geom_hbond_site_symmetry_A
C2 H2 O6 0.95 2.56 3.093(4) 115.6 4_565
C4 H4 O7 0.95 2.67 3.513(4) 148.6 2_674
N1 H11 O4 0.91 2.59 3.346(5) 141.1 4
N1 H11 O8 0.91 2.09 2.876(4) 143.8 2_675
N1 H12 O4 0.91 2.19 2.823(4) 125.8 .
N1 H12 O5 0.91 2.23 3.100(3) 159.9 4
N1 H13 O1 0.91 1.93 2.800(4) 158.8 .
N1 H13 O3 0.91 2.55 3.176(4) 126.2 .
N2 H21 O2 0.914(9) 2.268(19) 3.081(4) 148(2) .
N2 H22 O5 0.912(10) 2.436(19) 3.224(4) 145(2) 1_556
N2 H22 O6 0.912(10) 2.330(16) 3.167(4) 152(3) 1_556
